data_7109853
loop_
_publ_author_name
'Elisabeth M. Fatila'
'Rodolphe Clerac'
'Michael Jennings'
'Kathryn E. Preuss'

_publ_section_title
;
 McConnell I mechanism promotes ferromagnetic interactions between
 pi-stacked Ni(II)-thiazyl complexes
;
_journal_name_full Chem.Commun.
_journal_page_first 9431
_journal_paper_doi 10.1039/c3cc45605f
_journal_volume 49
_journal_year 2013
_chemical_absolute_configuration ad
_chemical_formula_moiety 'C18 H6 F12 N3 Ni O5 S2'
_chemical_formula_sum 'C18 H6 F12 N3 Ni O5 S2'
_chemical_formula_weight 695.09
_chemical_name_systematic
; 
 ? 
;
_space_group_IT_number 43
_symmetry_cell_setting orthorhombic
_symmetry_space_group_name_Hall 'F 2 -2d'
_symmetry_space_group_name_H-M 'F d d 2'
_atom_sites_solution_hydrogens geom
_atom_sites_solution_primary direct
_atom_sites_solution_secondary difmap
_audit_creation_method SHELXL-97
_cell_angle_alpha 90.00
_cell_angle_beta 90.00
_cell_angle_gamma 90.00
_cell_formula_units_Z 16
_cell_length_a 33.536(7)
_cell_length_b 37.345(8)
_cell_length_c 7.4812(16)
_cell_measurement_reflns_used 1987
_cell_measurement_temperature 150(2)
_cell_measurement_theta_max 20.66
_cell_measurement_theta_min 2.43
_cell_volume 9369(3)
_computing_cell_refinement 'Bruker SAINT'
_computing_data_collection 'Bruker APEX2'
_computing_data_reduction 'Bruker SAINT'
_computing_molecular_graphics 'Bruker SHELXTL'
_computing_publication_material 'Bruker SHELXTL'
_computing_structure_refinement 'SHELXL-97 (Sheldrick, 2008)'
_computing_structure_solution 'SHELXS-97 (Sheldrick, 2008)'
_diffrn_ambient_temperature 150(2)
_diffrn_measured_fraction_theta_full 0.998
_diffrn_measured_fraction_theta_max 0.998
_diffrn_measurement_device_type 'Bruker APEX-II CCD'
_diffrn_measurement_method '\f and \w scans'
_diffrn_radiation_monochromator graphite
_diffrn_radiation_source 'fine-focus sealed tube'
_diffrn_radiation_type MoK\a
_diffrn_radiation_wavelength 0.71073
_diffrn_reflns_av_R_equivalents 0.0978
_diffrn_reflns_av_sigmaI/netI 0.0711
_diffrn_reflns_limit_h_max 39
_diffrn_reflns_limit_h_min -28
_diffrn_reflns_limit_k_max 44
_diffrn_reflns_limit_k_min -43
_diffrn_reflns_limit_l_max 8
_diffrn_reflns_limit_l_min -8
_diffrn_reflns_number 23937
_diffrn_reflns_theta_full 25.03
_diffrn_reflns_theta_max 25.03
_diffrn_reflns_theta_min 2.66
_exptl_absorpt_coefficient_mu 1.141
_exptl_absorpt_correction_T_max 0.9295
_exptl_absorpt_correction_T_min 0.6690
_exptl_absorpt_correction_type analytical
_exptl_absorpt_process_details APEX-II
_exptl_crystal_colour green
_exptl_crystal_density_diffrn 1.971
_exptl_crystal_density_method 'not measured'
_exptl_crystal_description needle
_exptl_crystal_F_000 5488
_exptl_crystal_size_max 0.38
_exptl_crystal_size_mid 0.08
_exptl_crystal_size_min 0.07
_refine_diff_density_max 0.475
_refine_diff_density_min -0.352
_refine_diff_density_rms 0.071
_refine_ls_abs_structure_details 'Flack H D (1983), 1765 Friedel pairs, Acta Cryst. A39, 876-881'
_refine_ls_abs_structure_Flack 0.034(19)
_refine_ls_extinction_method none
_refine_ls_goodness_of_fit_ref 1.032
_refine_ls_hydrogen_treatment constr
_refine_ls_matrix_type full
_refine_ls_number_parameters 371
_refine_ls_number_reflns 4001
_refine_ls_number_restraints 1
_refine_ls_restrained_S_all 1.032
_refine_ls_R_factor_all 0.0620
_refine_ls_R_factor_gt 0.0450
_refine_ls_shift/su_max 0.000
_refine_ls_shift/su_mean 0.000
_refine_ls_structure_factor_coef Fsqd
_refine_ls_weighting_details 'calc w=1/[\s^2^(Fo^2^)+(0.0236P)^2^+24.5196P] where P=(Fo^2^+2Fc^2^)/3'
_refine_ls_weighting_scheme calc
_refine_ls_wR_factor_gt 0.0788
_refine_ls_wR_factor_ref 0.0866
_reflns_number_gt 3299
_reflns_number_total 4001
_reflns_threshold_expression I>2\s(I)
_cod_data_source_file c3cc45605f.txt
_cod_data_source_block ef456
_cod_database_code 7109853

loop_
_symmetry_equiv_pos_as_xyz
'x, y, z'
'-x, -y, z'
'x+1/4, -y+1/4, z+1/4'
'-x+1/4, y+1/4, z+1/4'
'x, y+1/2, z+1/2'
'-x, -y+1/2, z+1/2'
'x+1/4, -y+3/4, z+3/4'
'-x+1/4, y+3/4, z+3/4'
'x+1/2, y, z+1/2'
'-x+1/2, -y, z+1/2'
'x+3/4, -y+1/4, z+3/4'
'-x+3/4, y+1/4, z+3/4'
'x+1/2, y+1/2, z'
'-x+1/2, -y+1/2, z'
'x+3/4, -y+3/4, z+1/4'
'-x+3/4, y+3/4, z+1/4'

loop_
_atom_site_label
_atom_site_type_symbol
_atom_site_fract_x
_atom_site_fract_y
_atom_site_fract_z
_atom_site_U_iso_or_equiv
_atom_site_adp_type
_atom_site_occupancy
_atom_site_symmetry_multiplicity
_atom_site_calc_flag
_atom_site_refinement_flags
Ni Ni 0.385260(19) 0.127473(17) 0.80420(10) 0.02318(16) Uani 1 1 d .
N1 N 0.42915(12) 0.13749(12) 1.0074(6) 0.0292(11) Uani 1 1 d .
S2 S 0.43830(4) 0.11697(4) 1.1968(2) 0.0364(4) Uani 1 1 d .
S3 S 0.48934(5) 0.14763(4) 1.2469(2) 0.0396(4) Uani 1 1 d .
N4 N 0.48657(12) 0.17149(12) 1.0646(6) 0.0309(11) Uani 1 1 d .
C5 C 0.45580(15) 0.16251(14) 0.9642(7) 0.0254(12) Uani 1 1 d .
C6 C 0.44744(14) 0.17990(13) 0.7933(7) 0.0230(12) Uani 1 1 d .
O7 O 0.46861(10) 0.20785(9) 0.7357(5) 0.0252(9) Uani 1 1 d .
C8 C 0.45100(14) 0.21538(13) 0.5722(7) 0.0231(12) Uani 1 1 d .
C9 C 0.46140(16) 0.24274(15) 0.4549(8) 0.0343(14) Uani 1 1 d .
H9A H 0.4827 0.2589 0.4781 0.041 Uiso 1 1 calc R
C10 C 0.43869(15) 0.24453(15) 0.3038(8) 0.0370(14) Uani 1 1 d .
H10A H 0.4445 0.2624 0.2174 0.044 Uiso 1 1 calc R
C11 C 0.40685(16) 0.22066(15) 0.2718(8) 0.0327(14) Uani 1 1 d .
H11A H 0.3918 0.2230 0.1648 0.039 Uiso 1 1 calc R
C12 C 0.39711(15) 0.19431(14) 0.3904(7) 0.0268(13) Uani 1 1 d .
H12A H 0.3756 0.1783 0.3689 0.032 Uiso 1 1 calc R
C13 C 0.42036(14) 0.19203(13) 0.5454(8) 0.0229(11) Uani 1 1 d .
N14 N 0.41860(12) 0.16914(11) 0.6907(6) 0.0228(10) Uani 1 1 d .
O21 O 0.35896(10) 0.09055(10) 0.9573(5) 0.0309(9) Uani 1 1 d .
C22 C 0.36731(14) 0.05774(14) 0.9557(7) 0.0233(12) Uani 1 1 d .
C23 C 0.39402(14) 0.04005(14) 0.8460(8) 0.0271(13) Uani 1 1 d .
H23A H 0.3958 0.0147 0.8548 0.033 Uiso 1 1 calc R
C24 C 0.41821(14) 0.05737(14) 0.7242(7) 0.0206(12) Uani 1 1 d .
O25 O 0.42088(9) 0.09022(9) 0.6942(5) 0.0270(9) Uani 1 1 d .
C26 C 0.34573(15) 0.03661(15) 1.0995(8) 0.0296(14) Uani 1 1 d .
C27 C 0.44752(17) 0.03490(16) 0.6150(9) 0.0360(16) Uani 1 1 d .
F21 F 0.30666(8) 0.04125(9) 1.0934(4) 0.0380(9) Uani 1 1 d .
F22 F 0.35244(9) 0.00157(8) 1.0933(5) 0.0391(8) Uani 1 1 d .
F23 F 0.35791(10) 0.04753(9) 1.2613(4) 0.0428(9) Uani 1 1 d .
F24 F 0.48404(9) 0.03927(11) 0.6736(6) 0.0677(13) Uani 1 1 d .
F25 F 0.44698(14) 0.04438(11) 0.4453(6) 0.0768(14) Uani 1 1 d .
F26 F 0.43998(10) 0.00041(10) 0.6231(6) 0.0632(12) Uani 1 1 d .
O31 O 0.34871(9) 0.11938(9) 0.5995(5) 0.0279(9) Uani 1 1 d .
C32 C 0.31534(14) 0.13390(14) 0.5797(8) 0.0269(13) Uani 1 1 d .
C33 C 0.29752(16) 0.15952(15) 0.6863(8) 0.0331(14) Uani 1 1 d .
H33A H 0.2717 0.1680 0.6551 0.040 Uiso 1 1 calc R
C34 C 0.31595(16) 0.17331(14) 0.8374(8) 0.0265(13) Uani 1 1 d .
O35 O 0.34870(10) 0.16517(9) 0.9054(5) 0.0282(9) Uani 1 1 d .
C36 C 0.29326(16) 0.12035(16) 0.4157(8) 0.0348(15) Uani 1 1 d .
C37 C 0.29428(17) 0.20335(16) 0.9350(9) 0.0381(16) Uani 1 1 d .
F31 F 0.25672(9) 0.13389(10) 0.3966(5) 0.0545(11) Uani 1 1 d .
F32 F 0.31344(10) 0.12731(11) 0.2697(5) 0.0520(10) Uani 1 1 d .
F33 F 0.28854(10) 0.08497(9) 0.4236(5) 0.0484(10) Uani 1 1 d .
F34 F 0.29273(18) 0.19726(14) 1.1074(6) 0.111(2) Uani 1 1 d .
F35 F 0.31153(13) 0.23328(11) 0.9160(8) 0.103(2) Uani 1 1 d .
F36 F 0.25697(11) 0.20730(13) 0.8923(7) 0.0925(18) Uani 1 1 d .

loop_
_atom_site_aniso_label
_atom_site_aniso_U_11
_atom_site_aniso_U_22
_atom_site_aniso_U_33
_atom_site_aniso_U_23
_atom_site_aniso_U_13
_atom_site_aniso_U_12
Ni 0.0274(3) 0.0219(3) 0.0202(3) -0.0002(3) 0.0003(3) 0.0011(3)
N1 0.034(2) 0.028(3) 0.026(3) 0.005(2) 0.000(2) 0.004(2)
S2 0.0518(9) 0.0350(9) 0.0225(8) 0.0066(7) -0.0057(7) 0.0009(7)
S3 0.0461(9) 0.0494(10) 0.0234(9) 0.0020(7) -0.0131(7) 0.0035(8)
N4 0.034(2) 0.033(3) 0.026(3) -0.003(2) -0.009(2) 0.000(2)
C5 0.038(3) 0.021(3) 0.017(3) -0.002(2) -0.006(3) 0.001(2)
C6 0.026(3) 0.022(3) 0.021(3) 0.002(3) -0.003(3) 0.002(2)
O7 0.0242(18) 0.027(2) 0.025(2) 0.0023(18) -0.0048(16) -0.0012(15)
C8 0.027(3) 0.027(3) 0.015(3) 0.000(3) -0.002(2) 0.004(2)
C9 0.035(3) 0.035(3) 0.033(4) 0.003(3) 0.005(3) 0.001(3)
C10 0.035(3) 0.045(4) 0.032(4) 0.014(3) -0.003(3) -0.007(3)
C11 0.038(3) 0.039(3) 0.021(3) 0.004(3) 0.001(3) 0.001(3)
C12 0.031(3) 0.029(3) 0.020(3) -0.004(3) 0.006(2) -0.004(2)
C13 0.024(3) 0.023(3) 0.022(3) 0.004(3) 0.002(2) 0.002(2)
N14 0.026(2) 0.023(2) 0.019(2) 0.001(2) 0.000(2) 0.0010(18)
O21 0.036(2) 0.025(2) 0.032(2) -0.0011(19) 0.0109(19) -0.0001(17)
C22 0.024(3) 0.027(3) 0.019(3) 0.003(3) -0.004(2) -0.004(2)
C23 0.030(3) 0.019(3) 0.032(4) 0.002(3) 0.007(3) 0.003(2)
C24 0.020(3) 0.024(3) 0.018(3) -0.009(2) -0.007(2) 0.004(2)
O25 0.0254(18) 0.028(2) 0.027(2) 0.0034(18) 0.0023(18) 0.0000(16)
C26 0.034(3) 0.031(3) 0.023(3) 0.003(3) -0.001(3) 0.002(3)
C27 0.034(3) 0.026(3) 0.047(5) -0.002(3) 0.002(3) 0.002(3)
F21 0.0280(17) 0.047(2) 0.039(2) 0.0080(17) 0.0067(16) -0.0029(15)
F22 0.0500(19) 0.0293(18) 0.038(2) 0.0124(16) 0.0047(16) -0.0053(15)
F23 0.056(2) 0.052(2) 0.020(2) -0.0005(16) 0.0021(16) -0.0134(17)
F24 0.029(2) 0.063(3) 0.111(4) -0.035(3) 0.007(2) 0.0093(17)
F25 0.112(4) 0.084(3) 0.035(3) 0.000(2) 0.029(2) 0.046(3)
F26 0.060(2) 0.035(2) 0.095(3) -0.020(2) 0.038(2) 0.0016(18)
O31 0.0224(18) 0.031(2) 0.030(2) -0.0060(18) 0.0007(17) 0.0030(16)
C32 0.024(3) 0.031(3) 0.026(3) 0.003(3) 0.003(2) -0.008(2)
C33 0.026(3) 0.036(3) 0.038(4) -0.006(3) 0.001(3) 0.004(3)
C34 0.031(3) 0.021(3) 0.028(3) -0.001(3) 0.004(3) -0.004(2)
O35 0.035(2) 0.025(2) 0.024(2) -0.0042(18) 0.0011(18) 0.0033(17)
C36 0.028(3) 0.039(4) 0.037(4) -0.009(3) 0.002(3) -0.001(3)
C37 0.035(4) 0.033(4) 0.046(5) -0.007(3) 0.006(3) 0.007(3)
F31 0.0317(18) 0.074(3) 0.058(3) -0.026(2) -0.0192(18) 0.0167(18)
F32 0.050(2) 0.085(3) 0.021(2) -0.002(2) 0.0007(16) -0.0175(19)
F33 0.052(2) 0.043(2) 0.050(3) -0.0169(19) -0.0065(19) -0.0124(18)
F34 0.184(5) 0.103(4) 0.045(3) -0.010(3) 0.034(3) 0.076(4)
F35 0.093(3) 0.032(2) 0.183(6) -0.035(3) 0.079(4) -0.007(2)
F36 0.050(2) 0.100(4) 0.128(5) -0.074(3) -0.004(3) 0.028(2)

loop_
_atom_type_symbol
_atom_type_description
_atom_type_scat_dispersion_real
_atom_type_scat_dispersion_imag
_atom_type_scat_source
C C 0.0033 0.0016 'International Tables Vol C Tables 4.2.6.8 and 6.1.1.4'
H H 0.0000 0.0000 'International Tables Vol C Tables 4.2.6.8 and 6.1.1.4'
N N 0.0061 0.0033 'International Tables Vol C Tables 4.2.6.8 and 6.1.1.4'
O O 0.0106 0.0060 'International Tables Vol C Tables 4.2.6.8 and 6.1.1.4'
F F 0.0171 0.0103 'International Tables Vol C Tables 4.2.6.8 and 6.1.1.4'
S S 0.1246 0.1234 'International Tables Vol C Tables 4.2.6.8 and 6.1.1.4'
Ni Ni 0.3393 1.1124 'International Tables Vol C Tables 4.2.6.8 and 6.1.1.4'

loop_
_geom_angle_atom_site_label_1
_geom_angle_atom_site_label_2
_geom_angle_atom_site_label_3
_geom_angle
O31 Ni O21 93.70(15)
O31 Ni O25 86.89(14)
O21 Ni O25 91.10(14)
O31 Ni O35 91.18(14)
O21 Ni O35 89.90(15)
O25 Ni O35 177.88(16)
O31 Ni N14 97.47(16)
O21 Ni N14 168.60(17)
O25 Ni N14 91.78(15)
O35 Ni N14 87.60(14)
O31 Ni N1 174.52(16)
O21 Ni N1 90.98(16)
O25 Ni N1 90.18(15)
O35 Ni N1 91.68(16)
N14 Ni N1 77.99(17)
C5 N1 S2 114.3(4)
C5 N1 Ni 114.2(3)
S2 N1 Ni 131.1(3)
N1 S2 S3 92.99(17)
N4 S3 S2 95.87(17)
C5 N4 S3 112.4(4)
N4 C5 N1 124.4(5)
N4 C5 C6 122.3(5)
N1 C5 C6 113.3(5)
N14 C6 O7 116.6(5)
N14 C6 C5 121.5(5)
O7 C6 C5 121.9(5)
C6 O7 C8 102.5(4)
C13 C8 O7 108.7(5)
C13 C8 C9 124.5(5)
O7 C8 C9 126.7(5)
C10 C9 C8 114.7(5)
C10 C9 H9A 122.6
C8 C9 H9A 122.6
C9 C10 C11 122.1(6)
C9 C10 H10A 118.9
C11 C10 H10A 118.9
C12 C11 C10 121.7(6)
C12 C11 H11A 119.1
C10 C11 H11A 119.1
C11 C12 C13 116.7(5)
C11 C12 H12A 121.7
C13 C12 H12A 121.7
C8 C13 N14 108.2(5)
C8 C13 C12 120.2(5)
N14 C13 C12 131.6(5)
C6 N14 C13 104.0(4)
C6 N14 Ni 112.8(4)
C13 N14 Ni 143.1(3)
C22 O21 Ni 124.7(3)
O21 C22 C23 128.0(5)
O21 C22 C26 113.2(5)
C23 C22 C26 118.8(5)
C24 C23 C22 123.3(5)
C24 C23 H23A 118.4
C22 C23 H23A 118.4
O25 C24 C23 128.3(5)
O25 C24 C27 113.4(5)
C23 C24 C27 118.2(5)
C24 O25 Ni 124.3(3)
F21 C26 F22 107.2(4)
F21 C26 F23 107.0(4)
F22 C26 F23 106.2(4)
F21 C26 C22 112.3(4)
F22 C26 C22 114.0(5)
F23 C26 C22 109.7(4)
F24 C27 F26 106.6(5)
F24 C27 F25 107.5(6)
F26 C27 F25 107.8(5)
F24 C27 C24 110.7(5)
F26 C27 C24 112.9(5)
F25 C27 C24 111.0(5)
C32 O31 Ni 125.2(3)
O31 C32 C33 128.2(5)
O31 C32 C36 112.7(5)
C33 C32 C36 119.1(5)
C32 C33 C34 122.3(5)
C32 C33 H33A 118.8
C34 C33 H33A 118.8
O35 C34 C33 129.3(5)
O35 C34 C37 113.8(5)
C33 C34 C37 116.9(5)
C34 O35 Ni 123.6(4)
F32 C36 F33 107.2(5)
F32 C36 F31 108.1(5)
F33 C36 F31 105.8(4)
F32 C36 C32 110.8(4)
F33 C36 C32 110.6(5)
F31 C36 C32 114.1(5)
F35 C37 F36 108.2(6)
F35 C37 F34 106.4(6)
F36 C37 F34 102.9(6)
F35 C37 C34 112.2(5)
F36 C37 C34 115.1(5)
F34 C37 C34 111.3(5)

loop_
_geom_bond_atom_site_label_1
_geom_bond_atom_site_label_2
_geom_bond_distance
Ni O31 1.985(3)
Ni O21 1.998(4)
Ni O25 2.010(4)
Ni O35 2.014(3)
Ni N14 2.096(4)
Ni N1 2.149(4)
N1 C5 1.333(7)
N1 S2 1.639(5)
S2 S3 2.093(2)
S3 N4 1.632(5)
N4 C5 1.320(6)
C5 C6 1.461(7)
C6 N14 1.299(6)
C6 O7 1.334(6)
O7 C8 1.387(6)
C8 C13 1.363(7)
C8 C9 1.391(7)
C9 C10 1.365(8)
C9 H9A 0.9500
C10 C11 1.411(7)
C10 H10A 0.9500
C11 C12 1.365(7)
C11 H11A 0.9500
C12 C13 1.400(7)
C12 H12A 0.9500
C13 N14 1.384(7)
O21 C22 1.257(6)
C22 C23 1.383(7)
C22 C26 1.518(7)
C23 C24 1.381(7)
C23 H23A 0.9500
C24 O25 1.250(6)
C24 C27 1.529(8)
C26 F21 1.322(6)
C26 F22 1.329(6)
C26 F23 1.341(6)
C27 F24 1.311(6)
C27 F26 1.314(7)
C27 F25 1.318(7)
O31 C32 1.252(6)
C32 C33 1.381(7)
C32 C36 1.520(7)
C33 C34 1.387(8)
C33 H33A 0.9500
C34 O35 1.248(6)
C34 C37 1.523(8)
C36 F32 1.311(6)
C36 F33 1.332(6)
C36 F31 1.333(6)
C37 F35 1.266(7)
C37 F36 1.300(7)
C37 F34 1.311(8)

loop_
_geom_torsion_atom_site_label_1
_geom_torsion_atom_site_label_2
_geom_torsion_atom_site_label_3
_geom_torsion_atom_site_label_4
_geom_torsion
O21 Ni N1 C5 -179.8(4)
O25 Ni N1 C5 89.1(4)
O35 Ni N1 C5 -89.8(4)
N14 Ni N1 C5 -2.6(4)
O21 Ni N1 S2 7.4(3)
O25 Ni N1 S2 -83.7(3)
O35 Ni N1 S2 97.4(3)
N14 Ni N1 S2 -175.4(3)
C5 N1 S2 S3 1.2(4)
Ni N1 S2 S3 174.0(3)
N1 S2 S3 N4 -0.3(2)
S2 S3 N4 C5 -0.6(4)
S3 N4 C5 N1 1.7(7)
S3 N4 C5 C6 -179.3(4)
S2 N1 C5 N4 -2.0(7)
Ni N1 C5 N4 -176.1(4)
S2 N1 C5 C6 178.8(3)
Ni N1 C5 C6 4.8(6)
N4 C5 C6 N14 175.4(5)
N1 C5 C6 N14 -5.5(7)
N4 C5 C6 O7 -5.5(8)
N1 C5 C6 O7 173.6(5)
N14 C6 O7 C8 -1.1(6)
C5 C6 O7 C8 179.8(4)
C6 O7 C8 C13 1.1(5)
C6 O7 C8 C9 179.2(5)
C13 C8 C9 C10 -1.1(8)
O7 C8 C9 C10 -179.0(5)
C8 C9 C10 C11 0.8(8)
C9 C10 C11 C12 -0.2(9)
C10 C11 C12 C13 -0.2(8)
O7 C8 C13 N14 -0.8(6)
C9 C8 C13 N14 -179.0(5)
O7 C8 C13 C12 178.9(4)
C9 C8 C13 C12 0.8(8)
C11 C12 C13 C8 0.0(8)
C11 C12 C13 N14 179.6(5)
O7 C6 N14 C13 0.6(6)
C5 C6 N14 C13 179.8(5)
O7 C6 N14 Ni -176.0(3)
C5 C6 N14 Ni 3.1(6)
C8 C13 N14 C6 0.1(5)
C12 C13 N14 C6 -179.5(5)
C8 C13 N14 Ni 175.0(4)
C12 C13 N14 Ni -4.7(10)
O31 Ni N14 C6 -177.2(3)
O21 Ni N14 C6 14.5(10)
O25 Ni N14 C6 -90.1(4)
O35 Ni N14 C6 91.9(4)
N1 Ni N14 C6 -0.3(3)
O31 Ni N14 C13 8.2(6)
O21 Ni N14 C13 -160.1(7)
O25 Ni N14 C13 95.3(6)
O35 Ni N14 C13 -82.6(6)
N1 Ni N14 C13 -174.9(6)
O31 Ni O21 C22 86.2(4)
O25 Ni O21 C22 -0.8(4)
O35 Ni O21 C22 177.4(4)
N14 Ni O21 C22 -105.4(8)
N1 Ni O21 C22 -91.0(4)
Ni O21 C22 C23 -3.5(8)
Ni O21 C22 C26 173.9(3)
O21 C22 C23 C24 4.4(9)
C26 C22 C23 C24 -172.9(5)
C22 C23 C24 O25 1.3(9)
C22 C23 C24 C27 178.0(5)
C23 C24 O25 Ni -6.4(7)
C27 C24 O25 Ni 176.8(3)
O31 Ni O25 C24 -88.3(4)
O21 Ni O25 C24 5.3(4)
N14 Ni O25 C24 174.3(4)
N1 Ni O25 C24 96.3(4)
O21 C22 C26 F21 54.1(6)
C23 C22 C26 F21 -128.2(5)
O21 C22 C26 F22 176.3(4)
C23 C22 C26 F22 -6.0(7)
O21 C22 C26 F23 -64.8(6)
C23 C22 C26 F23 113.0(5)
O25 C24 C27 F24 71.7(7)
C23 C24 C27 F24 -105.4(6)
O25 C24 C27 F26 -168.8(5)
C23 C24 C27 F26 14.0(7)
O25 C24 C27 F25 -47.6(7)
C23 C24 C27 F25 135.2(6)
O21 Ni O31 C32 85.4(4)
O25 Ni O31 C32 176.3(4)
O35 Ni O31 C32 -4.6(4)
N14 Ni O31 C32 -92.3(4)
Ni O31 C32 C33 3.7(8)
Ni O31 C32 C36 -176.1(3)
O31 C32 C33 C34 0.6(9)
C36 C32 C33 C34 -179.6(5)
C32 C33 C34 O35 -2.8(9)
C32 C33 C34 C37 175.7(5)
C33 C34 O35 Ni 0.2(8)
C37 C34 O35 Ni -178.3(4)
O31 Ni O35 C34 2.7(4)
O21 Ni O35 C34 -91.0(4)
N14 Ni O35 C34 100.1(4)
N1 Ni O35 C34 178.0(4)
O31 C32 C36 F32 -61.3(6)
C33 C32 C36 F32 118.9(5)
O31 C32 C36 F33 57.4(6)
C33 C32 C36 F33 -122.4(6)
O31 C32 C36 F31 176.5(5)
C33 C32 C36 F31 -3.4(8)
O35 C34 C37 F35 69.7(7)
C33 C34 C37 F35 -109.0(7)
O35 C34 C37 F36 -166.0(5)
C33 C34 C37 F36 15.4(8)
O35 C34 C37 F34 -49.4(7)
C33 C34 C37 F34 131.9(6)
